data_7203500
loop_
_publ_author_name
'Ilona Turowska-Tyrk'
'Julia B\;akowicz'
'John R. Scheffer'
'Wujiong Xia'

_publ_section_title
;
 Monitoring reaction centers and molecules during an enantioselective
 photoreaction in a crystal
;
_journal_issue 8
_journal_name_full CrystEngComm
_journal_page_first 616
_journal_paper_doi 10.1039/b607425a
_journal_volume 8
_journal_year 2006
_chemical_formula_sum 'C23 H31 N O3'
_chemical_formula_weight 369.49
_chemical_name_systematic
;
?
;
_space_group_IT_number 19
_symmetry_cell_setting orthorhombic
_symmetry_space_group_name_Hall 'P 2ac 2ab'
_symmetry_space_group_name_H-M 'P 21 21 21'
_atom_sites_solution_hydrogens geom
_atom_sites_solution_primary direct
_atom_sites_solution_secondary geom
_audit_creation_method SHELXL-97
_cell_angle_alpha 90.00
_cell_angle_beta 90.00
_cell_angle_gamma 90.00
_cell_formula_units_Z 4
_cell_length_a 6.1732(10)
_cell_length_b 17.519(3)
_cell_length_c 19.547(3)
_cell_measurement_reflns_used 1000
_cell_measurement_temperature 293(2)
_cell_measurement_theta_max 14
_cell_measurement_theta_min 3
_cell_volume 2114.0(6)
_computing_cell_refinement 'CRYSALIS (Oxford Diffraction, 2003)'
_computing_data_collection 'CRYSALIS (Oxford Diffraction, 2003)'
_computing_data_reduction 'CRYSALIS (Oxford Diffraction, 2003)'
_computing_molecular_graphics 'ORTEP3 (Farrugia, 1997)'
_computing_publication_material 'SHELXL97 (Sheldrick, 1997)'
_computing_structure_refinement 'SHELXL97 (Sheldrick, 1997)'
_computing_structure_solution 'SHELXS97 (Sheldrick, 1990)'
_diffrn_ambient_temperature 293(2)
_diffrn_measured_fraction_theta_full 0.991
_diffrn_measured_fraction_theta_max 0.991
_diffrn_measurement_device_type 'Kuma KM4CCD'
_diffrn_measurement_method '\w scans'
_diffrn_radiation_monochromator graphite
_diffrn_radiation_source 'fine-focus sealed tube'
_diffrn_radiation_type MoK\a
_diffrn_radiation_wavelength 0.71073
_diffrn_reflns_av_R_equivalents 0.0617
_diffrn_reflns_av_sigmaI/netI 0.0585
_diffrn_reflns_limit_h_max 7
_diffrn_reflns_limit_h_min -4
_diffrn_reflns_limit_k_max 20
_diffrn_reflns_limit_k_min -20
_diffrn_reflns_limit_l_max 22
_diffrn_reflns_limit_l_min -23
_diffrn_reflns_number 11413
_diffrn_reflns_theta_full 25.00
_diffrn_reflns_theta_max 25.00
_diffrn_reflns_theta_min 3.46
_exptl_absorpt_coefficient_mu 0.076
_exptl_absorpt_correction_T_max 0.9776
_exptl_absorpt_correction_T_min 0.9595
_exptl_absorpt_correction_type none
_exptl_crystal_colour colourless
_exptl_crystal_density_diffrn 1.161
_exptl_crystal_density_method 'not measured'
_exptl_crystal_description block
_exptl_crystal_F_000 800
_exptl_crystal_size_max 0.55
_exptl_crystal_size_mid 0.45
_exptl_crystal_size_min 0.30
_refine_diff_density_max 0.357
_refine_diff_density_min -0.286
_refine_diff_density_rms 0.097
_refine_ls_abs_structure_details
;
The absolute configuration was assigned to agree with that from
Xia W. et al., 2005
;
_refine_ls_extinction_coef 0.030(9)
_refine_ls_extinction_expression Fc^*^=kFc[1+0.001xFc^2^\l^3^/sin(2\q)]^-1/4^
_refine_ls_extinction_method SHELXL
_refine_ls_goodness_of_fit_ref 1.122
_refine_ls_hydrogen_treatment constr
_refine_ls_matrix_type full
_refine_ls_number_parameters 354
_refine_ls_number_reflns 3691
_refine_ls_number_restraints 225
_refine_ls_restrained_S_all 1.124
_refine_ls_R_factor_all 0.1688
_refine_ls_R_factor_gt 0.1208
_refine_ls_shift/su_max 0.000
_refine_ls_shift/su_mean 0.000
_refine_ls_structure_factor_coef Fsqd
_refine_ls_weighting_details 'calc w=1/[\s^2^(Fo^2^)+(0.2000P)^2^+0.0000P] where P=(Fo^2^+2Fc^2^)/3'
_refine_ls_weighting_scheme calc
_refine_ls_wR_factor_gt 0.3245
_refine_ls_wR_factor_ref 0.3508
_reflns_number_gt 1865
_reflns_number_total 3691
_reflns_threshold_expression >2sigma(I)
_cod_data_source_file B607425A.txt
_cod_data_source_block 30.0%P
_cod_depositor_comments
;
The following automatic conversions were performed:
'_symmetry_cell_setting' value 'Orthorhombic' changed to 'orthorhombic'
according to '/home/saulius/struct/CIF-dictionaries/cif_core.dic'
dictionary named 'cif_core.dic' version 2.4.1 from 2010-06-29.

Automatic conversion script
Id: cif_fix_enum 1527 2010-12-29 10:47:43Z saulius 
;
_cod_database_code 7203500

loop_
_symmetry_equiv_pos_as_xyz
'x, y, z'
'-x+1/2, -y, z+1/2'
'-x, y+1/2, -z+1/2'
'x+1/2, -y+1/2, -z'

loop_
_atom_site_label
_atom_site_type_symbol
_atom_site_fract_x
_atom_site_fract_y
_atom_site_fract_z
_atom_site_U_iso_or_equiv
_atom_site_adp_type
_atom_site_occupancy
_atom_site_symmetry_multiplicity
_atom_site_calc_flag
_atom_site_refinement_flags
_atom_site_disorder_assembly
_atom_site_disorder_group
C1R C 0.830(2) 0.9757(6) 0.4843(5) 0.105(4) Uani 0.700(11) 1 d PDU A 1
H1R H 0.8288 1.0316 0.4843 0.126 Uiso 0.700(11) 1 calc PR A 1
C2R C 1.0498(19) 0.9384(10) 0.4824(9) 0.146(5) Uani 0.700(11) 1 d PDU A 1
H2R H 1.1804 0.9610 0.4946 0.175 Uiso 0.700(11) 1 calc PR A 1
C3R C 1.024(2) 0.8674(10) 0.4602(9) 0.140(8) Uani 0.700(11) 1 d PD A 1
H3R H 1.1334 0.8317 0.4532 0.168 Uiso 0.700(11) 1 calc PR A 1
C4R C 0.783(2) 0.8550(6) 0.4481(6) 0.151(6) Uani 0.700(11) 1 d PD A 1
H4R H 0.7437 0.8127 0.4177 0.182 Uiso 0.700(11) 1 calc PR A 1
C5R C 0.688(3) 0.8524(8) 0.5218(7) 0.151(6) Uani 0.700(11) 1 d PD A 1
H5R1 H 0.7653 0.8158 0.5500 0.181 Uiso 0.700(11) 1 calc PR A 1
H5R2 H 0.5356 0.8396 0.5213 0.181 Uiso 0.700(11) 1 calc PR A 1
C6R C 0.726(3) 0.9357(9) 0.5476(6) 0.130(12) Uani 0.700(11) 1 d PD A 1
H6R1 H 0.8225 0.9367 0.5866 0.156 Uiso 0.700(11) 1 calc PR A 1
H6R2 H 0.5899 0.9598 0.5600 0.156 Uiso 0.700(11) 1 calc PR A 1
C7R C 0.703(2) 0.9362(7) 0.4264(4) 0.112(5) Uani 0.700(11) 1 d PD A 1
H7R H 0.5457 0.9423 0.4312 0.134 Uiso 0.700(11) 1 calc PR A 1
C8R C 0.7837(18) 0.9585(7) 0.3568(4) 0.114(4) Uani 0.700(11) 1 d PDU A 1
C9R C 0.6838(16) 0.9243(6) 0.2946(4) 0.075(3) Uani 0.700(11) 1 d PD A 1
C10R C 0.8104(18) 0.9200(9) 0.2357(5) 0.092(4) Uani 0.700(11) 1 d PDU A 1
H10R H 0.9536 0.9364 0.2370 0.111 Uiso 0.700(11) 1 calc PR A 1
C11R C 0.7257(19) 0.8918(10) 0.1758(5) 0.085(4) Uani 0.700(11) 1 d PDU A 1
H11R H 0.8129 0.8882 0.1371 0.102 Uiso 0.700(11) 1 calc PR A 1
C12R C 0.5093(19) 0.8684(11) 0.1725(5) 0.073(4) Uani 0.700(11) 1 d PDU A 1
C13R C 0.3893(15) 0.8664(7) 0.2319(4) 0.075(3) Uani 0.700(11) 1 d PDU A 1
H13R H 0.2496 0.8465 0.2314 0.091 Uiso 0.700(11) 1 calc PR A 1
C14R C 0.4760(15) 0.8937(8) 0.2923(4) 0.082(3) Uani 0.700(11) 1 d PD A 1
H14R H 0.3939 0.8917 0.3322 0.098 Uiso 0.700(11) 1 calc PR A 1
C15R C 0.4258(17) 0.8308(9) 0.1081(5) 0.080(5) Uani 0.700(11) 1 d PD A 1
C16R C 0.778(2) 0.6551(10) 0.0984(5) 0.085(4) Uani 0.700(11) 1 d PDU A 1
H16R H 0.8819 0.6133 0.0933 0.102 Uiso 0.700(11) 1 calc PR A 1
C17R C 0.738(2) 0.6678(7) 0.1750(4) 0.078(4) Uani 0.700(11) 1 d PD A 1
H17R H 0.6375 0.7107 0.1795 0.093 Uiso 0.700(11) 1 calc PR A 1
C18R C 0.946(2) 0.6897(12) 0.2126(5) 0.106(4) Uani 0.700(11) 1 d PDU A 1
H18A H 1.0008 0.7369 0.1936 0.127 Uiso 0.700(11) 1 calc PR A 1
H18B H 1.0536 0.6504 0.2050 0.127 Uiso 0.700(11) 1 calc PR A 1
C19R C 0.912(3) 0.6998(9) 0.2897(5) 0.117(4) Uani 0.700(11) 1 d PDU A 1
H19A H 1.0516 0.7071 0.3115 0.141 Uiso 0.700(11) 1 calc PR A 1
H19B H 0.8260 0.7452 0.2977 0.141 Uiso 0.700(11) 1 calc PR A 1
C20R C 0.800(3) 0.6319(9) 0.3221(6) 0.147(6) Uani 0.700(11) 1 d PDU A 1
H20A H 0.8967 0.5883 0.3216 0.177 Uiso 0.700(11) 1 calc PR A 1
H20B H 0.7656 0.6436 0.3694 0.177 Uiso 0.700(11) 1 calc PR A 1
C21R C 0.595(2) 0.6121(10) 0.2844(5) 0.119(4) Uani 0.700(11) 1 d PDU A 1
H21A H 0.4914 0.6533 0.2901 0.143 Uiso 0.700(11) 1 calc PR A 1
H21B H 0.5323 0.5665 0.3045 0.143 Uiso 0.700(11) 1 calc PR A 1
C22R C 0.632(2) 0.5985(9) 0.2083(5) 0.106(5) Uani 0.700(11) 1 d PD A 1
H22A H 0.4942 0.5883 0.1862 0.127 Uiso 0.700(11) 1 calc PR A 1
H22B H 0.7237 0.5541 0.2022 0.127 Uiso 0.700(11) 1 calc PR A 1
C23R C 0.574(3) 0.6344(11) 0.0583(8) 0.108(6) Uani 0.700(11) 1 d PD A 1
H23A H 0.6121 0.6224 0.0119 0.163 Uiso 0.700(11) 1 calc PR A 1
H23B H 0.4754 0.6768 0.0587 0.163 Uiso 0.700(11) 1 calc PR A 1
H23C H 0.5056 0.5909 0.0791 0.163 Uiso 0.700(11) 1 calc PR A 1
O1R O 0.942(2) 1.0008(9) 0.3493(6) 0.182(6) Uani 0.700(11) 1 d PD A 1
O2R O 0.2333(16) 0.8101(10) 0.1060(6) 0.099(4) Uani 0.700(11) 1 d PD A 1
O3R O 0.5480(14) 0.8342(7) 0.0557(4) 0.071(2) Uani 0.700(11) 1 d PDU A 1
N1R N 0.875(4) 0.7260(13) 0.0674(8) 0.083(8) Uani 0.700(11) 1 d PD A 1
H1R1 H 0.8996 0.7183 0.0231 0.124 Uiso 0.700(11) 1 calc PR A 1
H1R2 H 0.9995 0.7367 0.0884 0.124 Uiso 0.700(11) 1 calc PR A 1
H1R3 H 0.7839 0.7649 0.0726 0.124 Uiso 0.700(11) 1 calc PR A 1
C1P C 0.792(4) 0.9718(14) 0.4747(9) 0.110(8) Uiso 0.300(11) 1 d PDU A 2
H1P H 0.7825 1.0275 0.4729 0.131 Uiso 0.300(11) 1 calc PR A 2
C2P C 1.011(3) 0.9439(13) 0.4442(8) 0.111(8) Uiso 0.300(11) 1 d PDU A 2
H2P H 1.1264 0.9809 0.4538 0.133 Uiso 0.300(11) 1 calc PR A 2
C3P C 1.073(4) 0.8663(17) 0.4707(16) 0.106(13) Uiso 0.300(11) 1 d PD A 2
H3P H 1.2043 0.8457 0.4568 0.127 Uiso 0.300(11) 1 calc PR A 2
C4P C 0.951(4) 0.8257(12) 0.5128(12) 0.098(8) Uiso 0.300(11) 1 d PD A 2
H4P H 0.9811 0.7739 0.5169 0.118 Uiso 0.300(11) 1 calc PR A 2
C5P C 0.768(5) 0.8567(16) 0.5541(16) 0.130(13) Uiso 0.300(11) 1 d PD A 2
H5P1 H 0.7883 0.8434 0.6019 0.155 Uiso 0.300(11) 1 calc PR A 2
H5P2 H 0.6327 0.8339 0.5389 0.155 Uiso 0.300(11) 1 calc PR A 2
C6P C 0.754(7) 0.9431(17) 0.5471(10) 0.13(3) Uiso 0.300(11) 1 d PD A 2
H6P1 H 0.8596 0.9662 0.5774 0.156 Uiso 0.300(11) 1 calc PR A 2
H6P2 H 0.6113 0.9597 0.5620 0.156 Uiso 0.300(11) 1 calc PR A 2
C7P C 0.639(3) 0.936(3) 0.4243(11) 0.150(19) Uiso 0.300(11) 1 d PD A 2
H7P H 0.4965 0.9206 0.4325 0.180 Uiso 0.300(11) 1 calc PR A 2
C8P C 0.747(3) 0.9302(16) 0.3658(9) 0.091(7) Uiso 0.300(11) 1 d PDU A 2
C9P C 0.654(3) 0.9059(12) 0.2972(9) 0.073(10) Uiso 0.300(11) 1 d PD A 2
C10P C 0.762(4) 0.9275(19) 0.2373(10) 0.083(8) Uiso 0.300(11) 1 d PDU A 2
H10P H 0.8873 0.9571 0.2399 0.099 Uiso 0.300(11) 1 calc PR A 2
C11P C 0.684(4) 0.9047(19) 0.1742(10) 0.056(7) Uiso 0.300(11) 1 d PDU A 2
H11P H 0.7600 0.9168 0.1346 0.067 Uiso 0.300(11) 1 calc PR A 2
C12P C 0.490(5) 0.864(2) 0.1696(9) 0.070(8) Uiso 0.300(11) 1 d PDU A 2
C13P C 0.391(4) 0.8388(17) 0.2292(9) 0.094(9) Uiso 0.300(11) 1 d PDU A 2
H13P H 0.2750 0.8049 0.2268 0.113 Uiso 0.300(11) 1 calc PR A 2
C14P C 0.464(4) 0.8640(18) 0.2924(10) 0.107(15) Uiso 0.300(11) 1 d PD A 2
H14P H 0.3847 0.8529 0.3317 0.128 Uiso 0.300(11) 1 calc PR A 2
C15P C 0.392(3) 0.8429(16) 0.1009(9) 0.058(11) Uiso 0.300(11) 1 d PD A 2
C16P C 0.807(5) 0.652(2) 0.1058(11) 0.076(7) Uiso 0.300(11) 1 d PDU A 2
H16P H 0.9199 0.6126 0.1060 0.091 Uiso 0.300(11) 1 calc PR A 2
C17P C 0.776(5) 0.678(2) 0.1800(12) 0.097(14) Uiso 0.300(11) 1 d PD A 2
H17P H 0.7030 0.7282 0.1786 0.116 Uiso 0.300(11) 1 calc PR A 2
C18P C 0.992(5) 0.689(3) 0.2169(16) 0.119(9) Uiso 0.300(11) 1 d PDU A 2
H18C H 1.0799 0.7257 0.1916 0.143 Uiso 0.300(11) 1 calc PR A 2
H18D H 1.0694 0.6412 0.2178 0.143 Uiso 0.300(11) 1 calc PR A 2
C19P C 0.962(6) 0.718(2) 0.2905(16) 0.122(9) Uiso 0.300(11) 1 d PDU A 2
H19C H 1.1019 0.7217 0.3128 0.146 Uiso 0.300(11) 1 calc PR A 2
H19D H 0.8991 0.7690 0.2895 0.146 Uiso 0.300(11) 1 calc PR A 2
C20P C 0.816(6) 0.666(3) 0.3313(14) 0.166(11) Uiso 0.300(11) 1 d PDU A 2
H20C H 0.8896 0.6174 0.3388 0.199 Uiso 0.300(11) 1 calc PR A 2
H20D H 0.7865 0.6882 0.3756 0.199 Uiso 0.300(11) 1 calc PR A 2
C21P C 0.604(5) 0.651(2) 0.2948(13) 0.120(9) Uiso 0.300(11) 1 d PDU A 2
H21C H 0.5194 0.6975 0.2951 0.144 Uiso 0.300(11) 1 calc PR A 2
H21D H 0.5240 0.6125 0.3199 0.144 Uiso 0.300(11) 1 calc PR A 2
C22P C 0.631(5) 0.6241(19) 0.2206(13) 0.100(13) Uiso 0.300(11) 1 d PD A 2
H22C H 0.6935 0.5734 0.2201 0.120 Uiso 0.300(11) 1 calc PR A 2
H22D H 0.4894 0.6213 0.1990 0.120 Uiso 0.300(11) 1 calc PR A 2
C23P C 0.609(5) 0.619(2) 0.0704(16) 0.074(10) Uiso 0.300(11) 1 d PD A 2
H23D H 0.6453 0.6056 0.0241 0.111 Uiso 0.300(11) 1 calc PR A 2
H23E H 0.4945 0.6558 0.0703 0.111 Uiso 0.300(11) 1 calc PR A 2
H23F H 0.5624 0.5739 0.0943 0.111 Uiso 0.300(11) 1 calc PR A 2
O1P O 0.969(2) 0.9400(11) 0.3701(7) 0.084(5) Uiso 0.300(11) 1 d PD A 2
O2P O 0.192(3) 0.832(2) 0.0999(16) 0.101(13) Uiso 0.300(11) 1 d PD A 2
O3P O 0.517(4) 0.812(2) 0.0569(15) 0.106(12) Uiso 0.300(11) 1 d PDU A 2
N1P N 0.889(8) 0.717(3) 0.0625(17) 0.059(12) Uiso 0.300(11) 1 d PD A 2
H1P1 H 0.9820 0.7452 0.0865 0.089 Uiso 0.300(11) 1 calc PR A 2
H1P2 H 0.7773 0.7464 0.0498 0.089 Uiso 0.300(11) 1 calc PR A 2
H1P3 H 0.9543 0.6989 0.0254 0.089 Uiso 0.300(11) 1 calc PR A 2

loop_
_atom_site_aniso_label
_atom_site_aniso_U_11
_atom_site_aniso_U_22
_atom_site_aniso_U_33
_atom_site_aniso_U_23
_atom_site_aniso_U_13
_atom_site_aniso_U_12
C1R 0.125(9) 0.114(8) 0.076(7) -0.016(6) -0.025(6) 0.010(7)
C2R 0.135(10) 0.143(11) 0.160(13) 0.027(10) 0.010(10) 0.005(10)
C3R 0.139(14) 0.157(16) 0.124(13) -0.007(10) -0.014(11) 0.008(12)
C4R 0.183(16) 0.104(11) 0.167(15) -0.015(9) 0.017(12) 0.005(10)
C5R 0.215(16) 0.138(13) 0.099(10) 0.025(9) 0.021(12) -0.029(13)
C6R 0.119(12) 0.16(2) 0.107(12) -0.025(9) 0.004(8) 0.011(9)
C7R 0.168(12) 0.110(10) 0.058(6) -0.019(6) 0.013(7) 0.002(10)
C8R 0.108(8) 0.091(9) 0.142(10) 0.006(7) -0.019(7) 0.008(7)
C9R 0.092(7) 0.067(6) 0.065(6) -0.011(4) -0.009(5) -0.012(6)
C10R 0.066(6) 0.118(9) 0.093(7) -0.020(6) -0.019(5) -0.013(7)
C11R 0.087(8) 0.100(9) 0.067(6) -0.017(5) -0.003(5) 0.009(7)
C12R 0.061(5) 0.089(7) 0.067(6) -0.019(4) -0.005(4) -0.006(5)
C13R 0.076(5) 0.069(7) 0.081(6) -0.031(5) 0.015(4) -0.008(5)
C14R 0.102(9) 0.067(7) 0.077(7) -0.013(5) 0.028(5) 0.001(6)
C15R 0.079(7) 0.082(8) 0.078(8) -0.004(6) -0.028(6) 0.024(6)
C16R 0.096(8) 0.078(6) 0.082(7) 0.000(5) -0.008(6) -0.001(6)
C17R 0.090(7) 0.075(7) 0.067(6) 0.005(5) -0.006(5) -0.003(6)
C18R 0.099(8) 0.135(9) 0.085(6) 0.017(6) -0.018(6) -0.032(8)
C19R 0.138(10) 0.156(11) 0.058(5) -0.001(6) 0.013(6) -0.048(8)
C20R 0.206(12) 0.164(13) 0.073(7) 0.026(8) -0.015(9) -0.033(11)
C21R 0.137(9) 0.147(12) 0.073(7) 0.031(7) 0.019(7) -0.021(8)
C22R 0.128(11) 0.098(10) 0.091(8) -0.015(7) 0.016(7) -0.037(8)
C23R 0.124(11) 0.101(11) 0.100(10) 0.013(8) -0.039(8) -0.024(9)
O1R 0.223(12) 0.192(14) 0.129(8) -0.050(9) -0.002(8) -0.085(11)
O2R 0.068(5) 0.129(11) 0.100(6) -0.025(6) -0.020(4) -0.021(6)
O3R 0.078(4) 0.089(6) 0.047(4) -0.016(3) -0.008(3) -0.010(4)
N1R 0.079(9) 0.115(13) 0.054(6) -0.016(5) 0.008(4) 0.004(7)

loop_
_atom_type_symbol
_atom_type_description
_atom_type_scat_dispersion_real
_atom_type_scat_dispersion_imag
_atom_type_scat_source
C C 0.0033 0.0016 'International Tables Vol C Tables 4.2.6.8 and 6.1.1.4'
H H 0.0000 0.0000 'International Tables Vol C Tables 4.2.6.8 and 6.1.1.4'
N N 0.0061 0.0033 'International Tables Vol C Tables 4.2.6.8 and 6.1.1.4'
O O 0.0106 0.0060 'International Tables Vol C Tables 4.2.6.8 and 6.1.1.4'

loop_
_geom_angle_atom_site_label_1
_geom_angle_atom_site_label_2
_geom_angle_atom_site_label_3
_geom_angle
_geom_angle_site_symmetry_1
_geom_angle_site_symmetry_3
_geom_angle_publ_flag
C2R C1R C7R 104.3(8) . . ?
C2R C1R C6R 101.4(9) . . ?
C7R C1R C6R 99.7(7) . . ?
C3R C2R C1R 107.9(9) . . ?
C2R C3R C4R 107.5(9) . . ?
C3R C4R C5R 103.1(10) . . ?
C3R C4R C7R 102.9(8) . . ?
C5R C4R C7R 99.1(7) . . ?
C4R C5R C6R 102.5(7) . . ?
C5R C6R C1R 103.0(7) . . ?
C8R C7R C1R 112.2(8) . . ?
C8R C7R C4R 112.1(8) . . ?
C1R C7R C4R 92.7(6) . . ?
O1R C8R C9R 118.2(8) . . ?
O1R C8R C7R 121.8(9) . . ?
C9R C8R C7R 119.8(8) . . ?
C14R C9R C10R 118.1(7) . . ?
C14R C9R C8R 124.3(7) . . ?
C10R C9R C8R 117.6(8) . . ?
C11R C10R C9R 120.7(8) . . ?
C10R C11R C12R 120.5(8) . . ?
C13R C12R C11R 118.8(7) . . ?
C13R C12R C15R 120.5(7) . . ?
C11R C12R C15R 119.5(7) . . ?
C12R C13R C14R 120.2(7) . . ?
C13R C14R C9R 121.2(7) . . ?
O2R C15R O3R 123.6(8) . . ?
O2R C15R C12R 118.7(7) . . ?
O3R C15R C12R 116.5(7) . . ?
N1R C16R C23R 108.6(9) . . ?
N1R C16R C17R 109.5(8) . . ?
C23R C16R C17R 114.0(9) . . ?
C18R C17R C22R 110.9(8) . . ?
C18R C17R C16R 112.0(7) . . ?
C22R C17R C16R 111.6(8) . . ?
C17R C18R C19R 112.9(8) . . ?
C20R C19R C18R 112.5(9) . . ?
C21R C20R C19R 111.1(9) . . ?
C20R C21R C22R 112.8(9) . . ?
C21R C22R C17R 110.9(9) . . ?
C7P C1P C6P 111.8(14) . . ?
C7P C1P C2P 99.5(10) . . ?
C6P C1P C2P 113.0(13) . . ?
O1P C2P C3P 109.9(14) . . ?
O1P C2P C1P 103.9(9) . . ?
C3P C2P C1P 111.7(11) . . ?
C4P C3P C2P 123.8(13) . . ?
C3P C4P C5P 124.9(13) . . ?
C4P C5P C6P 110.9(12) . . ?
C5P C6P C1P 113.8(13) . . ?
C8P C7P C1P 106.0(11) . . ?
C7P C8P O1P 116.0(9) . . ?
C7P C8P C9P 126.0(11) . . ?
O1P C8P C9P 117.6(10) . . ?
C14P C9P C10P 119.4(10) . . ?
C14P C9P C8P 121.9(11) . . ?
C10P C9P C8P 118.7(11) . . ?
C11P C10P C9P 119.9(12) . . ?
C10P C11P C12P 120.4(12) . . ?
C13P C12P C11P 119.2(11) . . ?
C13P C12P C15P 119.2(12) . . ?
C11P C12P C15P 121.6(12) . . ?
C14P C13P C12P 120.2(12) . . ?
C13P C14P C9P 120.2(12) . . ?
O2P C15P O3P 121.8(16) . . ?
O2P C15P C12P 116.4(14) . . ?
O3P C15P C12P 117.0(15) . . ?
N1P C16P C23P 107.6(14) . . ?
N1P C16P C17P 110.2(14) . . ?
C23P C16P C17P 116.2(14) . . ?
C22P C17P C18P 110.1(14) . . ?
C22P C17P C16P 112.2(13) . . ?
C18P C17P C16P 111.7(14) . . ?
C17P C18P C19P 112.0(14) . . ?
C20P C19P C18P 111.3(14) . . ?
C21P C20P C19P 111.7(14) . . ?
C20P C21P C22P 114.1(14) . . ?
C17P C22P C21P 111.3(13) . . ?
C8P O1P C2P 103.8(9) . . ?

loop_
_geom_bond_atom_site_label_1
_geom_bond_atom_site_label_2
_geom_bond_distance
_geom_bond_site_symmetry_2
_geom_bond_publ_flag
C1R C2R 1.504(9) . ?
C1R C7R 1.542(9) . ?
C1R C6R 1.562(9) . ?
C2R C3R 1.327(9) . ?
C3R C4R 1.521(9) . ?
C4R C5R 1.556(9) . ?
C4R C7R 1.564(9) . ?
C5R C6R 1.561(9) . ?
C7R C8R 1.501(8) . ?
C8R O1R 1.236(8) . ?
C8R C9R 1.489(8) . ?
C9R C14R 1.391(8) . ?
C9R C10R 1.393(8) . ?
C10R C11R 1.375(8) . ?
C11R C12R 1.399(8) . ?
C12R C13R 1.378(8) . ?
C12R C15R 1.511(8) . ?
C13R C14R 1.382(8) . ?
C15R O2R 1.243(8) . ?
C15R O3R 1.274(8) . ?
C16R N1R 1.508(8) . ?
C16R C23R 1.526(9) . ?
C16R C17R 1.534(8) . ?
C17R C18R 1.523(9) . ?
C17R C22R 1.527(9) . ?
C18R C19R 1.532(9) . ?
C19R C20R 1.515(9) . ?
C20R C21R 1.505(9) . ?
C21R C22R 1.524(9) . ?
C1P C7P 1.507(10) . ?
C1P C6P 1.521(10) . ?
C1P C2P 1.555(10) . ?
C2P O1P 1.472(9) . ?
C2P C3P 1.504(10) . ?
C3P C4P 1.323(10) . ?
C4P C5P 1.492(10) . ?
C5P C6P 1.521(10) . ?
C7P C8P 1.330(9) . ?
C8P O1P 1.385(9) . ?
C8P C9P 1.521(8) . ?
C9P C14P 1.389(9) . ?
C9P C10P 1.401(9) . ?
C10P C11P 1.385(9) . ?
C11P C12P 1.394(9) . ?
C12P C13P 1.389(9) . ?
C12P C15P 1.520(9) . ?
C13P C14P 1.386(9) . ?
C15P O2P 1.250(10) . ?
C15P O3P 1.277(10) . ?
C16P N1P 1.508(10) . ?
C16P C23P 1.523(10) . ?
C16P C17P 1.534(10) . ?
C17P C22P 1.529(10) . ?
C17P C18P 1.532(10) . ?
C18P C19P 1.538(10) . ?
C19P C20P 1.517(10) . ?
C20P C21P 1.509(10) . ?
C21P C22P 1.532(10) . ?
